data_4102820
loop_
_publ_author_name
'Selvan Demir'
'Sara E. Lorenz'
'Ming Fang'
'Filipp Furche'
'Gerd Meyer'
'Joseph W. Ziller'
'William J. Evans'

_publ_contact_author
; 
Professor William J. Evans
Department of Chemistry
1102 Natural Sciences II
University of California, Irvine
Irvine, CA 92697-2025
;
_publ_contact_author_email wevans@uci.edu
_publ_contact_author_fax '1  949 824 2210'
_publ_contact_author_phone '1  949 824 5174'
_publ_section_title
;
 Synthesis, Structure, and Density Functional Theory Analysis of a
 Scandium Dinitrogen Complex, [(C5Me4H)2Sc]2(\m-\h2:\h2-N2)
;
_journal_name_full 'Journal of the American Chemical Society'
_journal_page_first 11151
_journal_page_last 11158
_journal_paper_doi 10.1021/ja102681w
_journal_volume 132
_journal_year 2010
_chemical_formula_sum 'C22 H34 Cl O Sc'
_chemical_formula_weight 394.90
_chemical_name_systematic
; 
 ? 
;
_space_group_IT_number 14
_symmetry_cell_setting monoclinic
_symmetry_space_group_name_Hall '-P 2yn'
_symmetry_space_group_name_H-M 'P 1 21/n 1'
_atom_sites_solution_hydrogens geom
_atom_sites_solution_primary direct
_atom_sites_solution_secondary difmap
_audit_creation_method SHELXTL
_cell_angle_alpha 90.00
_cell_angle_beta 97.4774(7)
_cell_angle_gamma 90.00
_cell_formula_units_Z 4
_cell_length_a 8.6644(5)
_cell_length_b 14.8610(9)
_cell_length_c 16.4746(10)
_cell_measurement_reflns_used 9985
_cell_measurement_temperature 153(2)
_cell_measurement_theta_max 28.28
_cell_measurement_theta_min 2.49
_cell_volume 2103.3(2)
_computing_cell_refinement 'Bruker SMART APEX2/SAINT'
_computing_data_collection 'Bruker SMART APEX2'
_computing_data_reduction 'Bruker SAINT'
_computing_molecular_graphics 'Bruker SHELXTL'
_computing_publication_material 'Bruker SHELXTL'
_computing_structure_refinement 'SHELXL-97 (Sheldrick, 2008)'
_computing_structure_solution 'SHELXS-97 (Sheldrick, 2008)'
_diffrn_ambient_temperature 153(2)
_diffrn_measured_fraction_theta_full 0.980
_diffrn_measured_fraction_theta_max 0.980
_diffrn_measurement_device_type 'Bruker SMART APEX II CCD'
_diffrn_measurement_method 'phi and omega'
_diffrn_radiation_monochromator graphite
_diffrn_radiation_source 'fine-focus sealed tube'
_diffrn_radiation_type MoK\a
_diffrn_radiation_wavelength 0.71073
_diffrn_reflns_av_R_equivalents 0.0234
_diffrn_reflns_av_sigmaI/netI 0.0182
_diffrn_reflns_limit_h_max 11
_diffrn_reflns_limit_h_min -11
_diffrn_reflns_limit_k_max 19
_diffrn_reflns_limit_k_min -19
_diffrn_reflns_limit_l_max 21
_diffrn_reflns_limit_l_min -21
_diffrn_reflns_number 23845
_diffrn_reflns_theta_full 27.88
_diffrn_reflns_theta_max 27.88
_diffrn_reflns_theta_min 1.85
_exptl_absorpt_coefficient_mu 0.484
_exptl_absorpt_correction_T_max 0.9398
_exptl_absorpt_correction_T_min 0.8927
_exptl_absorpt_correction_type multi-scan
_exptl_absorpt_process_details 'Bruker SADABS'
_exptl_crystal_colour colourless
_exptl_crystal_density_diffrn 1.247
_exptl_crystal_density_meas ?
_exptl_crystal_density_method 'not measured'
_exptl_crystal_description irregular
_exptl_crystal_F_000 848
_exptl_crystal_size_max 0.24
_exptl_crystal_size_mid 0.23
_exptl_crystal_size_min 0.13
_refine_diff_density_max 0.421
_refine_diff_density_min -0.321
_refine_diff_density_rms 0.054
_refine_ls_extinction_method none
_refine_ls_goodness_of_fit_ref 1.034
_refine_ls_hydrogen_treatment constr
_refine_ls_matrix_type full
_refine_ls_number_parameters 234
_refine_ls_number_reflns 4923
_refine_ls_number_restraints 0
_refine_ls_restrained_S_all 1.034
_refine_ls_R_factor_all 0.0382
_refine_ls_R_factor_gt 0.0333
_refine_ls_shift/su_max 0.001
_refine_ls_shift/su_mean 0.000
_refine_ls_structure_factor_coef Fsqd
_refine_ls_weighting_details 'calc w=1/[\s^2^(Fo^2^)+(0.0486P)^2^+1.1499P] where P=(Fo^2^+2Fc^2^)/3'
_refine_ls_weighting_scheme calc
_refine_ls_wR_factor_gt 0.0875
_refine_ls_wR_factor_ref 0.0913
_reflns_number_gt 4367
_reflns_number_total 4923
_reflns_threshold_expression >2sigma(I)
_cod_data_source_file ja102681w_si_002.cif
_cod_data_source_block sd13
_cod_depositor_comments
;
The following automatic conversions were performed:

'_exptl_crystal_density_meas' value 'none' was changed to '?' - the
value is perceived as not measured.

Automatic conversion script
Id: cif_fix_values 3008 2015-01-20 13:52:24Z robertas 
;
_cod_database_code 4102820

loop_
_symmetry_equiv_pos_as_xyz
'x, y, z'
'-x+1/2, y+1/2, -z+1/2'
'-x, -y, -z'
'x-1/2, -y-1/2, z-1/2'

loop_
_atom_site_label
_atom_site_type_symbol
_atom_site_fract_x
_atom_site_fract_y
_atom_site_fract_z
_atom_site_U_iso_or_equiv
_atom_site_adp_type
_atom_site_occupancy
_atom_site_symmetry_multiplicity
_atom_site_calc_flag
_atom_site_refinement_flags
Sc1 Sc 0.13288(3) 0.131321(17) 0.238579(15) 0.01442(8) Uani 1 1 d .
Cl1 Cl 0.24642(4) 0.28132(2) 0.24685(2) 0.02445(10) Uani 1 1 d .
O1 O 0.35201(11) 0.08430(6) 0.31595(6) 0.0192(2) Uani 1 1 d .
C1 C 0.27830(17) 0.08888(11) 0.12301(9) 0.0246(3) Uani 1 1 d .
C2 C 0.16787(19) 0.15267(10) 0.08975(9) 0.0251(3) Uani 1 1 d .
C3 C 0.01868(18) 0.11413(13) 0.08935(9) 0.0288(3) Uani 1 1 d .
C4 C 0.0372(2) 0.02616(12) 0.11991(10) 0.0309(4) Uani 1 1 d .
C5 C 0.1962(2) 0.01167(11) 0.14236(9) 0.0285(3) Uani 1 1 d .
H5A H 0.2448 -0.0477 0.1591 0.034 Uiso 1 1 calc R
C6 C 0.4519(2) 0.0989(2) 0.13018(12) 0.0603(7) Uani 1 1 d .
H6A H 0.5015 0.0532 0.1678 0.090 Uiso 1 1 calc R
H6B H 0.4817 0.1589 0.1513 0.090 Uiso 1 1 calc R
H6C H 0.4859 0.0912 0.0762 0.090 Uiso 1 1 calc R
C7 C 0.2010(4) 0.24110(14) 0.05224(12) 0.0568(7) Uani 1 1 d .
H7A H 0.3042 0.2623 0.0759 0.085 Uiso 1 1 calc R
H7B H 0.1222 0.2851 0.0633 0.085 Uiso 1 1 calc R
H7C H 0.1984 0.2338 -0.0070 0.085 Uiso 1 1 calc R
C8 C -0.1320(3) 0.1535(2) 0.04930(12) 0.0716(9) Uani 1 1 d .
H8A H -0.1466 0.1380 -0.0090 0.107 Uiso 1 1 calc R
H8B H -0.1293 0.2191 0.0555 0.107 Uiso 1 1 calc R
H8C H -0.2185 0.1290 0.0753 0.107 Uiso 1 1 calc R
C9 C -0.0860(3) -0.0458(2) 0.11483(15) 0.0746(10) Uani 1 1 d .
H9A H -0.1105 -0.0659 0.0580 0.112 Uiso 1 1 calc R
H9B H -0.1801 -0.0214 0.1339 0.112 Uiso 1 1 calc R
H9C H -0.0477 -0.0969 0.1493 0.112 Uiso 1 1 calc R
C10 C -0.03098(16) 0.04996(10) 0.32668(9) 0.0197(3) Uani 1 1 d .
C11 C 0.04188(17) 0.11562(11) 0.38150(9) 0.0228(3) Uani 1 1 d .
C12 C -0.01024(17) 0.20168(11) 0.35357(9) 0.0237(3) Uani 1 1 d .
C13 C -0.11576(16) 0.19060(10) 0.28138(9) 0.0217(3) Uani 1 1 d .
C14 C -0.13009(15) 0.09725(10) 0.26567(9) 0.0186(3) Uani 1 1 d .
H14A H -0.2125 0.0689 0.2256 0.022 Uiso 1 1 calc R
C15 C -0.01736(18) -0.05061(10) 0.33546(10) 0.0272(3) Uani 1 1 d .
H15A H 0.0504 -0.0653 0.3861 0.041 Uiso 1 1 calc R
H15B H 0.0272 -0.0755 0.2886 0.041 Uiso 1 1 calc R
H15C H -0.1208 -0.0766 0.3374 0.041 Uiso 1 1 calc R
C16 C 0.1457(2) 0.09960(15) 0.46057(10) 0.0356(4) Uani 1 1 d .
H16A H 0.1467 0.0353 0.4737 0.053 Uiso 1 1 calc R
H16B H 0.1064 0.1336 0.5046 0.053 Uiso 1 1 calc R
H16C H 0.2516 0.1195 0.4550 0.053 Uiso 1 1 calc R
C17 C 0.0284(2) 0.28967(12) 0.39655(12) 0.0386(4) Uani 1 1 d .
H17A H 0.0053 0.3393 0.3577 0.058 Uiso 1 1 calc R
H17B H 0.1392 0.2907 0.4182 0.058 Uiso 1 1 calc R
H17C H -0.0341 0.2963 0.4417 0.058 Uiso 1 1 calc R
C18 C -0.2036(2) 0.26525(12) 0.23444(12) 0.0335(4) Uani 1 1 d .
H18A H -0.2746 0.2934 0.2686 0.050 Uiso 1 1 calc R
H18B H -0.2635 0.2408 0.1848 0.050 Uiso 1 1 calc R
H18C H -0.1299 0.3103 0.2193 0.050 Uiso 1 1 calc R
C19 C 0.48153(17) 0.14118(10) 0.35198(9) 0.0223(3) Uani 1 1 d .
H19A H 0.4434 0.1899 0.3853 0.027 Uiso 1 1 calc R
H19B H 0.5353 0.1686 0.3086 0.027 Uiso 1 1 calc R
C20 C 0.59075(17) 0.07894(10) 0.40536(9) 0.0241(3) Uani 1 1 d .
H20A H 0.5653 0.0775 0.4622 0.029 Uiso 1 1 calc R
H20B H 0.7006 0.0976 0.4060 0.029 Uiso 1 1 calc R
C21 C 0.56046(17) -0.01190(10) 0.36356(9) 0.0234(3) Uani 1 1 d .
H21A H 0.6173 -0.0177 0.3154 0.028 Uiso 1 1 calc R
H21B H 0.5904 -0.0621 0.4019 0.028 Uiso 1 1 calc R
C22 C 0.38647(18) -0.00921(10) 0.33831(10) 0.0262(3) Uani 1 1 d .
H22A H 0.3560 -0.0496 0.2911 0.031 Uiso 1 1 calc R
H22B H 0.3303 -0.0278 0.3842 0.031 Uiso 1 1 calc R

loop_
_atom_site_aniso_label
_atom_site_aniso_U_11
_atom_site_aniso_U_22
_atom_site_aniso_U_33
_atom_site_aniso_U_23
_atom_site_aniso_U_13
_atom_site_aniso_U_12
Sc1 0.01278(13) 0.01364(13) 0.01665(13) 0.00091(9) 0.00116(9) -0.00033(9)
Cl1 0.02641(19) 0.01461(17) 0.0324(2) 0.00136(13) 0.00394(14) -0.00350(12)
O1 0.0152(5) 0.0154(5) 0.0254(5) 0.0009(4) -0.0030(4) -0.0010(4)
C1 0.0179(7) 0.0385(9) 0.0177(7) -0.0017(6) 0.0034(5) 0.0025(6)
C2 0.0351(8) 0.0230(7) 0.0173(7) 0.0025(6) 0.0043(6) -0.0003(6)
C3 0.0222(7) 0.0461(10) 0.0170(7) -0.0045(6) -0.0011(6) 0.0087(7)
C4 0.0352(9) 0.0373(9) 0.0224(7) -0.0132(7) 0.0116(6) -0.0166(7)
C5 0.0466(10) 0.0210(7) 0.0185(7) -0.0004(6) 0.0070(6) 0.0095(7)
C6 0.0186(8) 0.132(2) 0.0310(10) -0.0130(12) 0.0065(7) -0.0004(11)
C7 0.114(2) 0.0309(10) 0.0277(9) 0.0078(8) 0.0186(11) -0.0125(12)
C8 0.0408(12) 0.146(3) 0.0247(9) -0.0089(13) -0.0083(8) 0.0475(15)
C9 0.0915(19) 0.0900(19) 0.0510(13) -0.0465(13) 0.0421(13) -0.0708(17)
C10 0.0160(6) 0.0220(7) 0.0222(7) 0.0023(5) 0.0068(5) -0.0006(5)
C11 0.0183(7) 0.0315(8) 0.0193(7) 0.0003(6) 0.0053(5) -0.0026(6)
C12 0.0215(7) 0.0252(8) 0.0257(7) -0.0066(6) 0.0081(6) -0.0030(6)
C13 0.0170(6) 0.0212(7) 0.0280(7) -0.0004(6) 0.0072(5) 0.0023(5)
C14 0.0130(6) 0.0212(7) 0.0221(7) -0.0009(5) 0.0039(5) -0.0018(5)
C15 0.0245(8) 0.0223(7) 0.0363(9) 0.0077(6) 0.0092(6) 0.0006(6)
C16 0.0290(8) 0.0579(12) 0.0196(7) 0.0035(7) 0.0021(6) -0.0041(8)
C17 0.0391(10) 0.0343(10) 0.0446(10) -0.0191(8) 0.0136(8) -0.0092(8)
C18 0.0250(8) 0.0258(8) 0.0503(10) 0.0073(7) 0.0076(7) 0.0071(6)
C19 0.0181(7) 0.0208(7) 0.0268(7) -0.0026(6) -0.0021(5) -0.0036(5)
C20 0.0198(7) 0.0273(8) 0.0238(7) -0.0015(6) -0.0027(5) 0.0003(6)
C21 0.0199(7) 0.0235(7) 0.0259(7) 0.0007(6) -0.0007(6) 0.0043(6)
C22 0.0227(7) 0.0168(7) 0.0365(9) 0.0042(6) -0.0060(6) 0.0004(6)

loop_
_atom_type_symbol
_atom_type_description
_atom_type_scat_dispersion_real
_atom_type_scat_dispersion_imag
_atom_type_scat_source
C C 0.0033 0.0016 'International Tables Vol C Tables 4.2.6.8 and 6.1.1.4'
H H 0.0000 0.0000 'International Tables Vol C Tables 4.2.6.8 and 6.1.1.4'
O O 0.0106 0.0060 'International Tables Vol C Tables 4.2.6.8 and 6.1.1.4'
Cl Cl 0.1484 0.1585 'International Tables Vol C Tables 4.2.6.8 and 6.1.1.4'
Sc Sc 0.2519 0.3716 'International Tables Vol C Tables 4.2.6.8 and 6.1.1.4'

loop_
_geom_angle_atom_site_label_1
_geom_angle_atom_site_label_2
_geom_angle_atom_site_label_3
_geom_angle
Cnt1 Sc1 Cl1 108.4
Cnt1 Sc1 O1 107.2
Cnt2 Sc1 Cl1 106.4
Cnt2 Sc1 O1 105.3
Cnt1 Sc1 Cnt2 133.0
O1 Sc1 C14 124.87(4)
O1 Sc1 Cl1 87.00(3)
C14 Sc1 Cl1 124.21(4)
O1 Sc1 C10 91.27(4)
C14 Sc1 C10 33.64(5)
Cl1 Sc1 C10 132.34(4)
O1 Sc1 C5 84.23(5)
C14 Sc1 C5 104.92(5)
Cl1 Sc1 C5 124.66(4)
C10 Sc1 C5 102.44(5)
O1 Sc1 C1 83.19(4)
C14 Sc1 C1 131.70(5)
Cl1 Sc1 C1 91.93(4)
C10 Sc1 C1 135.15(5)
C5 Sc1 C1 32.80(5)
O1 Sc1 C13 129.76(5)
C14 Sc1 C13 33.19(5)
Cl1 Sc1 C13 91.05(4)
C10 Sc1 C13 55.12(5)
C5 Sc1 C13 134.20(6)
C1 Sc1 C13 147.03(5)
O1 Sc1 C2 112.86(5)
C14 Sc1 C2 115.94(5)
Cl1 Sc1 C2 80.84(4)
C10 Sc1 C2 141.29(5)
C5 Sc1 C2 53.73(5)
C1 Sc1 C2 32.49(5)
C13 Sc1 C2 116.33(5)
O1 Sc1 C3 135.14(5)
C14 Sc1 C3 84.28(5)
Cl1 Sc1 C3 104.48(4)
C10 Sc1 C3 109.73(5)
C5 Sc1 C3 53.32(5)
C1 Sc1 C3 53.73(5)
C13 Sc1 C3 93.82(5)
C2 Sc1 C3 32.37(5)
O1 Sc1 C4 114.09(5)
C14 Sc1 C4 78.15(5)
Cl1 Sc1 C4 133.76(4)
C10 Sc1 C4 89.79(5)
C5 Sc1 C4 32.08(6)
C1 Sc1 C4 53.68(5)
C13 Sc1 C4 102.99(5)
C2 Sc1 C4 53.34(5)
C3 Sc1 C4 31.95(6)
O1 Sc1 C11 77.98(4)
C14 Sc1 C11 53.90(5)
Cl1 Sc1 C11 101.56(4)
C10 Sc1 C11 32.49(5)
C5 Sc1 C11 129.27(5)
C1 Sc1 C11 156.10(5)
C13 Sc1 C11 53.31(5)
C2 Sc1 C11 169.10(5)
C3 Sc1 C11 138.12(5)
C4 Sc1 C11 122.27(5)
O1 Sc1 C12 99.10(4)
C14 Sc1 C12 53.56(5)
Cl1 Sc1 C12 79.59(4)
C10 Sc1 C12 53.68(5)
C5 Sc1 C12 155.73(5)
C1 Sc1 C12 171.05(5)
C13 Sc1 C12 31.91(5)
C2 Sc1 C12 141.30(5)
C3 Sc1 C12 125.44(5)
C4 Sc1 C12 131.45(5)
C11 Sc1 C12 31.52(5)
C22 O1 C19 109.03(10)
C22 O1 Sc1 124.57(8)
C19 O1 Sc1 126.40(8)
C2 C1 C5 107.43(14)
C2 C1 C6 125.99(18)
C5 C1 C6 126.42(18)
C2 C1 Sc1 75.02(9)
C5 C1 Sc1 73.35(8)
C6 C1 Sc1 120.99(11)
C1 C2 C3 107.70(14)
C1 C2 C7 126.56(18)
C3 C2 C7 125.37(18)
C1 C2 Sc1 72.49(8)
C3 C2 Sc1 74.26(9)
C7 C2 Sc1 124.36(12)
C4 C3 C2 108.30(14)
C4 C3 C8 125.0(2)
C2 C3 C8 125.9(2)
C4 C3 Sc1 74.59(9)
C2 C3 Sc1 73.38(9)
C8 C3 Sc1 126.33(12)
C5 C4 C3 107.58(14)
C5 C4 C9 125.0(2)
C3 C4 C9 126.5(2)
C5 C4 Sc1 71.41(9)
C3 C4 Sc1 73.46(9)
C9 C4 Sc1 129.34(12)
C4 C5 C1 108.93(14)
C4 C5 Sc1 76.51(9)
C1 C5 Sc1 73.85(9)
C14 C10 C11 106.73(13)
C14 C10 C15 126.30(14)
C11 C10 C15 126.75(14)
C14 C10 Sc1 71.53(8)
C11 C10 Sc1 78.22(8)
C15 C10 Sc1 119.86(10)
C12 C11 C10 108.54(13)
C12 C11 C16 123.74(15)
C10 C11 C16 127.50(16)
C12 C11 Sc1 75.20(8)
C10 C11 Sc1 69.30(8)
C16 C11 Sc1 125.73(10)
C13 C12 C11 108.24(13)
C13 C12 C17 125.31(15)
C11 C12 C17 126.26(15)
C13 C12 Sc1 70.08(8)
C11 C12 Sc1 73.28(8)
C17 C12 Sc1 126.26(11)
C12 C13 C14 107.49(13)
C12 C13 C18 125.22(15)
C14 C13 C18 127.17(14)
C12 C13 Sc1 78.02(8)
C14 C13 Sc1 70.28(8)
C18 C13 Sc1 120.67(10)
C13 C14 C10 108.98(13)
C13 C14 Sc1 76.54(8)
C10 C14 Sc1 74.82(8)
O1 C19 C20 105.63(11)
C19 C20 C21 102.73(12)
C22 C21 C20 102.01(12)
O1 C22 C21 105.00(12)

loop_
_geom_bond_atom_site_label_1
_geom_bond_atom_site_label_2
_geom_bond_distance
Sc1 Cnt1 2.222
Sc1 Cnt2 2.219
Sc1 O1 2.2557(10)
Sc1 C14 2.4314(13)
Sc1 Cl1 2.4332(4)
Sc1 C10 2.4740(14)
Sc1 C5 2.4905(15)
Sc1 C1 2.4970(14)
Sc1 C13 2.5120(14)
Sc1 C2 2.5295(15)
Sc1 C3 2.5408(15)
Sc1 C4 2.5552(15)
Sc1 C11 2.5890(15)
Sc1 C12 2.6137(15)
O1 C22 1.4585(17)
O1 C19 1.4672(16)
C1 C2 1.406(2)
C1 C5 1.408(2)
C1 C6 1.501(2)
C2 C3 1.413(2)
C2 C7 1.496(2)
C3 C4 1.403(3)
C3 C8 1.503(2)
C4 C5 1.396(2)
C4 C9 1.506(2)
C10 C14 1.420(2)
C10 C11 1.420(2)
C10 C15 1.505(2)
C11 C12 1.413(2)
C11 C16 1.503(2)
C12 C13 1.412(2)
C12 C17 1.504(2)
C13 C14 1.414(2)
C13 C18 1.501(2)
C19 C20 1.519(2)
C20 C21 1.523(2)
C21 C22 1.511(2)
